data_7016635
loop_
_publ_author_name
'Awada, Mouhamad'
'Jeunesse, Catherine'
'Matt, Dominique'
'Toupet, Loic'
'Welter, Richard'

_publ_section_title
;
 Binucleating behaviour of a proximally-diphosphinated calix[4]arene.
;
_journal_issue 39
_journal_name_full 'Dalton transactions (Cambridge, England : 2003)'
_journal_page_first 10063
_journal_page_last 10070
_journal_paper_doi 10.1039/c1dt10375j
_journal_volume 40
_journal_year 2011
_chemical_formula_sum 'C64.5 H62.5 Cl5.5 O4 P2 Pd2'
_chemical_formula_weight 1371.36
_chemical_name_systematic
;
?
;
_space_group_IT_number 2
_symmetry_cell_setting triclinic
_symmetry_space_group_name_Hall '-P 1'
_symmetry_space_group_name_H-M 'P -1'
_atom_sites_solution_hydrogens geom
_atom_sites_solution_primary direct
_atom_sites_solution_secondary difmap
_audit_creation_method SHELXL-97
_cell_angle_alpha 95.162(2)
_cell_angle_beta 103.609(2)
_cell_angle_gamma 113.390(2)
_cell_formula_units_Z 2
_cell_length_a 11.9880(3)
_cell_length_b 13.2820(3)
_cell_length_c 22.6990(5)
_cell_measurement_reflns_used 23798
_cell_measurement_temperature 143(2)
_cell_measurement_theta_max 27.1
_cell_measurement_theta_min 2.0
_cell_volume 3155.24(15)
_computing_cell_refinement 'CrysAlis RED, Oxford Diffraction Ltd.,Version 1.171.26'
_computing_data_collection 'CrysAlis CCD, Oxford Diffraction Ltd.,Version 1.171.26'
_computing_data_reduction 'CrysAlis RED, Oxford Diffraction Ltd.,Version 1.171.26'
_computing_molecular_graphics 'MERCURY(CCDC, 2006)'
_computing_publication_material 'WINGX (Farrugia, 1999)'
_computing_structure_refinement 'SHELXL-97 (Sheldrick, 1997)'
_computing_structure_solution 'SIR-97_(Altomare & al., 1999)'
_diffrn_ambient_temperature 143(2)
_diffrn_detector_area_resol_mean 19.64
_diffrn_measured_fraction_theta_full 0.999
_diffrn_measured_fraction_theta_max 0.999
_diffrn_measurement_device_type 'CCD Saphire 3 Xcalibur'
_diffrn_measurement_method 'omega scan'
_diffrn_radiation_monochromator graphite
_diffrn_radiation_source 'fine-focus sealed tube'
_diffrn_radiation_type MoK\a
_diffrn_radiation_wavelength 0.71073
_diffrn_reflns_av_R_equivalents 0.0366
_diffrn_reflns_av_sigmaI/netI 0.0629
_diffrn_reflns_limit_h_max 15
_diffrn_reflns_limit_h_min -15
_diffrn_reflns_limit_k_max 16
_diffrn_reflns_limit_k_min -16
_diffrn_reflns_limit_l_max 28
_diffrn_reflns_limit_l_min -28
_diffrn_reflns_number 44507
_diffrn_reflns_theta_full 27.00
_diffrn_reflns_theta_max 27.00
_diffrn_reflns_theta_min 2.56
_exptl_absorpt_coefficient_mu 0.899
_exptl_absorpt_correction_type none
_exptl_crystal_colour yellow
_exptl_crystal_density_diffrn 1.443
_exptl_crystal_density_method 'not measured'
_exptl_crystal_description prism
_exptl_crystal_F_000 1394
_exptl_crystal_size_max 0.23
_exptl_crystal_size_mid 0.18
_exptl_crystal_size_min 0.06
_refine_diff_density_max 1.217
_refine_diff_density_min -1.380
_refine_diff_density_rms 0.098
_refine_ls_extinction_method none
_refine_ls_goodness_of_fit_ref 0.834
_refine_ls_hydrogen_treatment constr
_refine_ls_matrix_type full
_refine_ls_number_parameters 756
_refine_ls_number_reflns 13748
_refine_ls_number_restraints 12
_refine_ls_restrained_S_all 0.839
_refine_ls_R_factor_all 0.0603
_refine_ls_R_factor_gt 0.0372
_refine_ls_shift/su_max 0.232
_refine_ls_shift/su_mean 0.006
_refine_ls_structure_factor_coef Fsqd
_refine_ls_weighting_details 'calc w=1/[\s^2^(Fo^2^)+(0.0901P)^2^+0.0000P] where P=(Fo^2^+2Fc^2^)/3'
_refine_ls_weighting_scheme calc
_refine_ls_wR_factor_gt 0.1151
_refine_ls_wR_factor_ref 0.1225
_reflns_number_gt 9498
_reflns_number_total 13748
_reflns_threshold_expression >2sigma(I)
_cod_data_source_file c1dt10375j.txt
_cod_data_source_block cj81010
_cod_depositor_comments
;
The following automatic conversions were performed:

'_symmetry_cell_setting' value 'Triclinic' changed to 'triclinic'
according to /home/saulius/struct/CIF-dictionaries/cif_core.dic
dictionary named 'cif_core.dic' version 2.4.1 from 2010-06-29.

Automatic conversion script
Id: cif_fix_values 1715 2011-07-08 13:25:40Z adriana 
;
_cod_original_cell_volume 3155.24(13)
_cod_original_sg_symbol_H-M P-1
_cod_original_formula_sum 'C64.50 H62.50 Cl5.50 O4 P2 Pd2'
_cod_database_code 7016635

loop_
_symmetry_equiv_pos_as_xyz
'x, y, z'
'-x, -y, -z'

loop_
_atom_site_label
_atom_site_type_symbol
_atom_site_fract_x
_atom_site_fract_y
_atom_site_fract_z
_atom_site_U_iso_or_equiv
_atom_site_adp_type
_atom_site_occupancy
_atom_site_symmetry_multiplicity
_atom_site_calc_flag
_atom_site_refinement_flags
_atom_site_disorder_assembly
_atom_site_disorder_group
Pd1 Pd 0.36212(3) 0.29015(2) 0.810308(13) 0.02014(8) Uani 1 1 d . . .
Pd2 Pd 0.22159(3) 0.31592(2) 0.665128(14) 0.02668(9) Uani 1 1 d . . .
P1 P 0.55570(9) 0.31002(7) 0.86388(4) 0.01828(19) Uani 1 1 d . . .
P2 P 0.29723(10) 0.37428(8) 0.58669(5) 0.0276(2) Uani 1 1 d . . .
Cl1 Cl 0.28866(9) 0.18801(8) 0.87982(5) 0.0309(2) Uani 1 1 d . . .
Cl2 Cl 0.42179(8) 0.39591(8) 0.73799(4) 0.02426(19) Uani 1 1 d . . .
Cl3 Cl 0.15021(9) 0.25608(9) 0.75213(5) 0.0332(2) Uani 1 1 d . . .
Cl4 Cl 0.01801(10) 0.24411(10) 0.60106(5) 0.0458(3) Uani 1 1 d . . .
O1 O 1.0125(2) 0.5568(2) 0.78128(12) 0.0244(6) Uani 1 1 d . . .
O2 O 1.0158(3) 0.7886(2) 0.87745(12) 0.0304(6) Uani 1 1 d . . .
O3 O 0.8806(2) 0.9179(2) 0.80515(12) 0.0242(6) Uani 1 1 d . . .
O4 O 0.8412(2) 0.6619(2) 0.71904(14) 0.0360(7) Uani 1 1 d D . .
C1 C 0.6931(3) 0.3914(3) 0.83946(16) 0.0183(7) Uani 1 1 d . . .
C2 C 0.6844(3) 0.3775(3) 0.77675(17) 0.0212(8) Uani 1 1 d . . .
H2 H 0.6056 0.3277 0.7473 0.025 Uiso 1 1 calc R . .
C3 C 0.7890(3) 0.4353(3) 0.75603(17) 0.0212(8) Uani 1 1 d . . .
C4 C 0.9060(3) 0.5018(3) 0.80056(17) 0.0215(8) Uani 1 1 d . . .
C5 C 0.9180(3) 0.5182(3) 0.86396(16) 0.0199(7) Uani 1 1 d . . .
C6 C 0.8098(3) 0.4633(3) 0.88217(16) 0.0201(7) Uani 1 1 d . . .
H6 H 0.8157 0.4751 0.9249 0.024 Uiso 1 1 calc R . .
C7 C 1.0431(3) 0.5990(3) 0.91195(18) 0.0256(8) Uani 1 1 d . A .
H7A H 1.0806 0.5561 0.9365 0.031 Uiso 1 1 calc R . .
H7B H 1.1040 0.6426 0.8908 0.031 Uiso 1 1 calc R . .
C8 C 0.9675(4) 0.7227(3) 1.04713(18) 0.0333(9) Uani 1 1 d . . .
H8 H 0.9636 0.7115 1.0875 0.040 Uiso 1 1 calc R . .
C9 C 1.0072(4) 0.6597(3) 1.01211(18) 0.0298(9) Uani 1 1 d . A .
H9 H 1.0263 0.6029 1.0282 0.036 Uiso 1 1 calc R . .
C10 C 1.0196(3) 0.6777(3) 0.95432(17) 0.0235(8) Uani 1 1 d . . .
C11 C 0.9967(3) 0.7657(3) 0.93287(17) 0.0238(8) Uani 1 1 d . A .
C12 C 0.9466(3) 0.8239(3) 0.96456(17) 0.0245(8) Uani 1 1 d . . .
C13 C 0.9333(4) 0.8027(3) 1.02242(17) 0.0284(9) Uani 1 1 d . A .
H13 H 0.9010 0.8428 1.0450 0.034 Uiso 1 1 calc R . .
C14 C 0.8971(4) 0.9015(3) 0.93381(17) 0.0255(8) Uani 1 1 d . A .
H14A H 0.8760 0.9439 0.9642 0.031 Uiso 1 1 calc R . .
H14B H 0.9634 0.9560 0.9190 0.031 Uiso 1 1 calc R . .
C15 C 0.5670(3) 0.6819(3) 0.84269(17) 0.0239(8) Uani 1 1 d . . .
H15 H 0.4944 0.6290 0.8509 0.029 Uiso 1 1 calc R . .
C16 C 0.6726(4) 0.7528(3) 0.89070(17) 0.0234(8) Uani 1 1 d . A .
H16 H 0.6727 0.7474 0.9322 0.028 Uiso 1 1 calc R . .
C17 C 0.7792(3) 0.8322(3) 0.87961(16) 0.0209(8) Uani 1 1 d . . .
C18 C 0.7759(3) 0.8404(3) 0.81787(17) 0.0209(7) Uani 1 1 d . A .
C19 C 0.6716(3) 0.7659(3) 0.76898(16) 0.0207(7) Uani 1 1 d . . .
C20 C 0.5678(3) 0.6887(3) 0.78247(17) 0.0223(8) Uani 1 1 d . A .
H20 H 0.4952 0.6390 0.7494 0.027 Uiso 1 1 calc R . .
C21 C 0.6715(4) 0.7647(3) 0.70177(16) 0.0230(8) Uani 1 1 d . A .
H21A H 0.6102 0.7920 0.6805 0.028 Uiso 1 1 calc R . .
H21B H 0.7571 0.8149 0.7001 0.028 Uiso 1 1 calc R . .
C22 C 0.4674(4) 0.4632(3) 0.61549(16) 0.0243(8) Uani 1 1 d . . .
C23 C 0.5092(4) 0.5770(3) 0.63483(16) 0.0235(8) Uani 1 1 d . A .
H23 H 0.4509 0.6091 0.6241 0.028 Uiso 1 1 calc R . .
C24 C 0.6344(3) 0.6461(3) 0.66966(16) 0.0221(8) Uani 1 1 d . . .
C25 C 0.7198(3) 0.5979(3) 0.68219(16) 0.0213(8) Uani 1 1 d . A .
C26 C 0.6801(3) 0.4821(3) 0.66346(16) 0.0212(8) Uani 1 1 d . . .
C27 C 0.5542(4) 0.4163(3) 0.63048(16) 0.0229(8) Uani 1 1 d . A .
H27 H 0.5257 0.3379 0.6177 0.028 Uiso 1 1 calc R . .
C28 C 0.7705(4) 0.4312(3) 0.68725(17) 0.0243(8) Uani 1 1 d . A .
H28A H 0.8534 0.4736 0.6800 0.029 Uiso 1 1 calc R . .
H28B H 0.7351 0.3525 0.6649 0.029 Uiso 1 1 calc R . .
C29 C 1.0822(3) 0.4912(3) 0.77813(19) 0.0279(9) Uani 1 1 d . . .
H29A H 1.0298 0.4225 0.7455 0.033 Uiso 1 1 calc R . .
H29B H 1.1026 0.4686 0.8182 0.033 Uiso 1 1 calc R . .
C30 C 1.2020(4) 0.5586(3) 0.76383(18) 0.0295(9) Uani 1 1 d . . .
H30 H 1.2579 0.5247 0.7621 0.035 Uiso 1 1 calc R . .
C31 C 1.2369(4) 0.6594(4) 0.7535(2) 0.0447(12) Uani 1 1 d . . .
H31A H 1.1840 0.6967 0.7547 0.054 Uiso 1 1 calc R . .
H31B H 1.3153 0.6960 0.7447 0.054 Uiso 1 1 calc R . .
C32A C 1.1438(12) 0.8928(11) 0.8966(6) 0.036(3) Uani 0.538(11) 1 d PD A 1
H32A H 1.1432 0.9464 0.9296 0.043 Uiso 0.538(11) 1 calc PR A 1
H32B H 1.1517 0.9291 0.8606 0.043 Uiso 0.538(11) 1 calc PR A 1
C33A C 1.2576(9) 0.8719(10) 0.9191(5) 0.034(3) Uani 0.538(11) 1 d PD A 1
H33A H 1.2428 0.8223 0.9492 0.041 Uiso 0.538(11) 1 calc PR A 1
H33B H 1.2696 0.8323 0.8837 0.041 Uiso 0.538(11) 1 calc PR A 1
C34A C 1.3794(8) 0.9795(8) 0.9499(4) 0.046(3) Uani 0.538(11) 1 d PD A 1
H34A H 1.4499 0.9604 0.9665 0.060 Uiso 0.538(11) 1 calc PR A 1
H34B H 1.3669 1.0212 0.9837 0.060 Uiso 0.538(11) 1 calc PR A 1
H34C H 1.3993 1.0259 0.9192 0.060 Uiso 0.538(11) 1 calc PR A 1
C32B C 1.1084(15) 0.8888(15) 0.8709(7) 0.045(4) Uani 0.462(11) 1 d P A 2
H32C H 1.1278 0.9495 0.9057 0.054 Uiso 0.462(11) 1 calc PR A 2
H32D H 1.0740 0.9089 0.8320 0.054 Uiso 0.462(11) 1 calc PR A 2
C33B C 1.2245(10) 0.8804(10) 0.8698(5) 0.048(3) Uani 0.462(11) 1 d PD A 2
H33C H 1.2021 0.8083 0.8426 0.058 Uiso 0.462(11) 1 calc PR A 2
H33D H 1.2737 0.9414 0.8513 0.058 Uiso 0.462(11) 1 calc PR A 2
C34B C 1.3128(12) 0.8873(14) 0.9360(7) 0.053(4) Uani 0.462(11) 1 d PD A 2
H34D H 1.3887 0.8801 0.9313 0.074 Uiso 0.462(11) 1 calc PR A 2
H34E H 1.2656 0.8265 0.9545 0.074 Uiso 0.462(11) 1 calc PR A 2
H34F H 1.3385 0.9596 0.9628 0.074 Uiso 0.462(11) 1 calc PR A 2
C35 C 0.8925(4) 1.0315(3) 0.81235(18) 0.0265(8) Uani 1 1 d . . .
H35A H 0.9826 1.0839 0.8192 0.032 Uiso 1 1 calc R . .
H35B H 0.8685 1.0486 0.8496 0.032 Uiso 1 1 calc R . .
C36 C 0.8115(4) 1.0508(3) 0.75768(19) 0.0335(9) Uani 1 1 d . . .
H36A H 0.7215 0.9974 0.7499 0.040 Uiso 1 1 calc R . .
H36B H 0.8372 1.0366 0.7206 0.040 Uiso 1 1 calc R . .
C37 C 0.8238(4) 1.1714(3) 0.7681(2) 0.0393(10) Uani 1 1 d . . .
H37A H 0.7699 1.1813 0.7315 0.059 Uiso 1 1 calc R . .
H37B H 0.9127 1.2245 0.7751 0.059 Uiso 1 1 calc R . .
H37C H 0.7968 1.1853 0.8043 0.059 Uiso 1 1 calc R . .
C38A C 0.9284(13) 0.7123(10) 0.6784(9) 0.083 Uani 0.55 1 d P B 1
H38A H 0.9693 0.6640 0.6683 0.100 Uiso 0.548(10) 1 calc PR B 1
H38B H 0.8798 0.7223 0.6394 0.100 Uiso 0.548(10) 1 calc PR B 1
C39A C 1.0279(10) 0.8262(9) 0.7197(7) 0.082(5) Uani 0.548(10) 1 d P B 1
H39 H 1.0641 0.8254 0.7615 0.098 Uiso 0.548(10) 1 calc PR B 1
C40A C 1.0670(13) 0.9203(11) 0.7045(8) 0.112(6) Uani 0.548(10) 1 d P B 1
H40A H 1.0344 0.9264 0.6633 0.135 Uiso 0.548(10) 1 calc PR B 1
H40B H 1.1292 0.9851 0.7343 0.135 Uiso 0.548(10) 1 calc PR B 1
C38B C 0.9365(14) 0.7412(11) 0.6977(9) 0.083 Uani 0.45 1 d PD B 2
H38C H 1.0182 0.7733 0.7313 0.100 Uiso 0.452(10) 1 calc PR B 2
H38D H 0.9130 0.8033 0.6897 0.100 Uiso 0.452(10) 1 calc PR B 2
C39B C 0.957(2) 0.696(2) 0.6404(11) 0.181(14) Uani 0.452(10) 1 d PD B 2
H39B H 0.9674 0.6308 0.6272 0.217 Uiso 0.452(10) 1 calc PR B 2
C40B C 0.954(3) 0.781(3) 0.615(2) 0.30(3) Uani 0.452(10) 1 d PD B 2
H40C H 0.9423 0.8381 0.6376 0.364 Uiso 0.452(10) 1 calc PR B 2
H40D H 0.9647 0.7852 0.5754 0.364 Uiso 0.452(10) 1 calc PR B 2
C41 C 0.5591(4) 0.1744(3) 0.85967(17) 0.0230(8) Uani 1 1 d . . .
C42 C 0.4651(4) 0.0833(3) 0.81473(19) 0.0322(9) Uani 1 1 d . . .
H42 H 0.3962 0.0913 0.7883 0.039 Uiso 1 1 calc R . .
C43 C 0.4707(5) -0.0189(4) 0.8080(2) 0.0457(12) Uani 1 1 d . . .
H43 H 0.4069 -0.0803 0.7766 0.055 Uiso 1 1 calc R . .
C44 C 0.5702(5) -0.0315(4) 0.8476(2) 0.0465(12) Uani 1 1 d . . .
H44 H 0.5730 -0.1022 0.8441 0.056 Uiso 1 1 calc R . .
C45 C 0.6652(4) 0.0592(4) 0.8921(2) 0.0378(11) Uani 1 1 d . . .
H45 H 0.7334 0.0506 0.9188 0.045 Uiso 1 1 calc R . .
C46 C 0.6613(4) 0.1621(3) 0.89767(19) 0.0290(9) Uani 1 1 d . . .
H46 H 0.7280 0.2246 0.9274 0.035 Uiso 1 1 calc R . .
C47 C 0.5957(3) 0.3739(3) 0.94453(16) 0.0213(8) Uani 1 1 d . . .
C48 C 0.5918(4) 0.3139(3) 0.99095(17) 0.0261(8) Uani 1 1 d . . .
H48 H 0.5672 0.2356 0.9815 0.031 Uiso 1 1 calc R . .
C49 C 0.6241(4) 0.3687(4) 1.05181(18) 0.0332(9) Uani 1 1 d . . .
H49 H 0.6231 0.3275 1.0839 0.040 Uiso 1 1 calc R . .
C50 C 0.6574(4) 0.4815(4) 1.06628(18) 0.0316(9) Uani 1 1 d . . .
H50 H 0.6802 0.5181 1.1081 0.038 Uiso 1 1 calc R . .
C51 C 0.6577(4) 0.5414(3) 1.01959(19) 0.0318(9) Uani 1 1 d . . .
H51 H 0.6785 0.6191 1.0291 0.038 Uiso 1 1 calc R . .
C52 C 0.6275(3) 0.4879(3) 0.95886(18) 0.0258(8) Uani 1 1 d . . .
H52 H 0.6286 0.5292 0.9268 0.031 Uiso 1 1 calc R . .
C53 C 0.2772(4) 0.2625(4) 0.5268(2) 0.0399(11) Uani 1 1 d . . .
C54 C 0.3646(5) 0.2784(4) 0.49396(19) 0.0419(11) Uani 1 1 d . . .
H54 H 0.4353 0.3493 0.5020 0.050 Uiso 1 1 calc R . .
C55 C 0.3497(6) 0.1919(4) 0.4496(2) 0.0530(13) Uani 1 1 d . . .
H55 H 0.4101 0.2034 0.4273 0.064 Uiso 1 1 calc R . .
C56 C 0.2491(7) 0.0912(5) 0.4381(3) 0.081(2) Uani 1 1 d . . .
H56 H 0.2387 0.0319 0.4075 0.097 Uiso 1 1 calc R . .
C57 C 0.1626(8) 0.0741(5) 0.4699(4) 0.106(3) Uani 1 1 d . . .
H57 H 0.0921 0.0028 0.4613 0.128 Uiso 1 1 calc R . .
C58 C 0.1755(6) 0.1578(5) 0.5141(3) 0.081(2) Uani 1 1 d . . .
H58 H 0.1146 0.1443 0.5362 0.098 Uiso 1 1 calc R . .
C59 C 0.2333(4) 0.4643(3) 0.55148(18) 0.0305(9) Uani 1 1 d . . .
C60 C 0.1821(4) 0.5191(4) 0.5849(2) 0.0388(10) Uani 1 1 d . . .
H60 H 0.1716 0.5013 0.6235 0.047 Uiso 1 1 calc R . .
C61 C 0.1465(5) 0.5986(4) 0.5628(2) 0.0457(12) Uani 1 1 d . . .
H61 H 0.1120 0.6356 0.5859 0.055 Uiso 1 1 calc R . .
C62 C 0.1618(5) 0.6236(4) 0.5067(2) 0.0504(13) Uani 1 1 d . . .
H62 H 0.1371 0.6781 0.4912 0.060 Uiso 1 1 calc R . .
C63 C 0.2112(5) 0.5719(4) 0.4735(2) 0.0546(14) Uani 1 1 d . . .
H63 H 0.2216 0.5909 0.4351 0.065 Uiso 1 1 calc R . .
C64 C 0.2466(5) 0.4919(4) 0.4951(2) 0.0461(12) Uani 1 1 d . . .
H64 H 0.2802 0.4553 0.4712 0.055 Uiso 1 1 calc R . .
Cl11 Cl 0.3731(5) 0.1012(3) 0.65030(16) 0.1023(14) Uani 0.50 1 d P . .
Cl12 Cl 0.3954(6) -0.1060(4) 0.6257(3) 0.144(2) Uani 0.50 1 d P . .
Cl13 Cl 0.5683(5) 0.0955(4) 0.5974(2) 0.142(2) Uani 0.50 1 d P . .
C71 C 0.4776 0.0447 0.6511 0.050 Uiso 0.50 1 d P . .
H71 H 0.5370 0.0645 0.6939 0.060 Uiso 0.50 1 calc PR . .

loop_
_atom_site_aniso_label
_atom_site_aniso_U_11
_atom_site_aniso_U_22
_atom_site_aniso_U_33
_atom_site_aniso_U_23
_atom_site_aniso_U_13
_atom_site_aniso_U_12
Pd1 0.01826(15) 0.01825(14) 0.02652(16) 0.00582(11) 0.00942(12) 0.00867(11)
Pd2 0.02068(16) 0.02289(16) 0.03195(18) 0.00618(12) 0.00315(13) 0.00741(12)
P1 0.0197(5) 0.0166(4) 0.0222(5) 0.0062(4) 0.0092(4) 0.0094(4)
P2 0.0266(5) 0.0229(5) 0.0245(5) 0.0008(4) 0.0001(4) 0.0070(4)
Cl1 0.0278(5) 0.0304(5) 0.0355(5) 0.0121(4) 0.0172(4) 0.0082(4)
Cl2 0.0199(4) 0.0260(5) 0.0271(5) 0.0098(4) 0.0064(4) 0.0095(4)
Cl3 0.0197(5) 0.0370(5) 0.0469(6) 0.0178(5) 0.0121(4) 0.0131(4)
Cl4 0.0250(5) 0.0440(6) 0.0484(7) 0.0099(5) -0.0065(5) 0.0046(5)
O1 0.0208(13) 0.0252(13) 0.0376(15) 0.0136(12) 0.0168(12) 0.0143(11)
O2 0.0364(16) 0.0295(15) 0.0334(15) 0.0169(12) 0.0161(13) 0.0168(13)
O3 0.0224(13) 0.0163(12) 0.0323(14) 0.0053(11) 0.0090(11) 0.0064(11)
O4 0.0216(15) 0.0312(16) 0.0476(18) 0.0002(13) 0.0035(13) 0.0094(13)
C1 0.0193(18) 0.0170(17) 0.0243(19) 0.0082(14) 0.0087(15) 0.0115(15)
C2 0.0200(18) 0.0208(18) 0.0253(19) 0.0027(15) 0.0067(15) 0.0118(15)
C3 0.0237(19) 0.0212(18) 0.0257(19) 0.0067(15) 0.0106(16) 0.0144(16)
C4 0.0218(19) 0.0201(18) 0.032(2) 0.0116(15) 0.0143(16) 0.0136(15)
C5 0.0178(18) 0.0188(17) 0.0268(19) 0.0074(15) 0.0052(15) 0.0118(15)
C6 0.0241(19) 0.0213(18) 0.0184(17) 0.0079(14) 0.0059(15) 0.0128(15)
C7 0.0181(19) 0.026(2) 0.032(2) 0.0086(17) 0.0040(16) 0.0096(16)
C8 0.037(2) 0.032(2) 0.021(2) 0.0042(17) -0.0004(18) 0.0105(19)
C9 0.030(2) 0.027(2) 0.028(2) 0.0101(17) -0.0012(17) 0.0128(18)
C10 0.0136(17) 0.0214(18) 0.028(2) 0.0030(15) -0.0024(15) 0.0049(15)
C11 0.0166(18) 0.0216(19) 0.025(2) 0.0049(15) -0.0006(15) 0.0042(15)
C12 0.0220(19) 0.0184(18) 0.025(2) 0.0020(15) -0.0029(16) 0.0067(15)
C13 0.028(2) 0.024(2) 0.025(2) -0.0001(16) 0.0014(17) 0.0083(17)
C14 0.026(2) 0.0188(18) 0.026(2) -0.0009(15) 0.0014(16) 0.0087(16)
C15 0.0217(19) 0.0219(19) 0.030(2) 0.0041(16) 0.0099(16) 0.0100(16)
C16 0.032(2) 0.0219(19) 0.0220(19) 0.0072(15) 0.0096(16) 0.0154(17)
C17 0.0228(19) 0.0169(17) 0.0238(19) 0.0015(15) 0.0029(15) 0.0120(15)
C18 0.0225(19) 0.0162(17) 0.0262(19) 0.0049(15) 0.0064(15) 0.0109(15)
C19 0.0236(19) 0.0178(17) 0.0238(19) 0.0040(15) 0.0060(15) 0.0129(15)
C20 0.0221(19) 0.0168(17) 0.026(2) 0.0010(15) 0.0040(15) 0.0092(15)
C21 0.027(2) 0.0193(18) 0.025(2) 0.0045(15) 0.0066(16) 0.0121(16)
C22 0.029(2) 0.0237(19) 0.0184(18) 0.0043(15) 0.0064(16) 0.0094(16)
C23 0.026(2) 0.027(2) 0.0184(18) 0.0043(15) 0.0056(15) 0.0131(17)
C24 0.029(2) 0.0217(18) 0.0186(18) 0.0075(15) 0.0105(16) 0.0114(16)
C25 0.0214(19) 0.0223(18) 0.0195(18) 0.0030(15) 0.0073(15) 0.0083(15)
C26 0.029(2) 0.0247(19) 0.0174(18) 0.0081(15) 0.0128(16) 0.0155(17)
C27 0.034(2) 0.0190(18) 0.0174(18) 0.0037(14) 0.0099(16) 0.0117(16)
C28 0.029(2) 0.027(2) 0.0232(19) 0.0063(16) 0.0133(16) 0.0143(17)
C29 0.024(2) 0.028(2) 0.040(2) 0.0110(18) 0.0149(18) 0.0162(17)
C30 0.024(2) 0.035(2) 0.035(2) 0.0022(18) 0.0119(17) 0.0169(18)
C31 0.027(2) 0.035(3) 0.076(4) 0.011(2) 0.027(2) 0.011(2)
C32A 0.040(8) 0.025(5) 0.044(7) 0.013(6) 0.014(6) 0.015(5)
C33A 0.026(6) 0.047(6) 0.026(7) 0.013(5) 0.005(5) 0.012(6)
C34A 0.034(5) 0.053(7) 0.049(6) 0.021(5) 0.016(4) 0.012(5)
C32B 0.030(9) 0.048(7) 0.060(11) 0.038(9) 0.019(8) 0.012(7)
C33B 0.040(6) 0.051(7) 0.059(9) 0.020(6) 0.021(6) 0.020(5)
C34B 0.023(8) 0.067(10) 0.053(9) 0.027(7) -0.003(7) 0.009(9)
C35 0.029(2) 0.0147(18) 0.033(2) 0.0031(16) 0.0090(17) 0.0066(16)
C36 0.040(2) 0.026(2) 0.036(2) 0.0067(18) 0.0105(19) 0.0156(19)
C37 0.047(3) 0.028(2) 0.053(3) 0.015(2) 0.021(2) 0.021(2)
C38A 0.042 0.047 0.147 -0.015 0.047 0.003
C39A 0.039(6) 0.043(6) 0.146(12) -0.015(7) 0.046(7) -0.003(5)
C40A 0.081(10) 0.057(8) 0.161(16) 0.021(9) 0.036(10) -0.009(7)
C38B 0.042 0.047 0.147 -0.015 0.047 0.003
C39B 0.065(14) 0.14(2) 0.32(4) 0.02(3) 0.031(19) 0.047(14)
C40B 0.15(3) 0.37(6) 0.47(7) 0.29(6) 0.07(3) 0.17(4)
C41 0.030(2) 0.0199(18) 0.030(2) 0.0116(16) 0.0192(17) 0.0146(16)
C42 0.039(2) 0.022(2) 0.035(2) 0.0035(17) 0.0125(19) 0.0135(18)
C43 0.058(3) 0.024(2) 0.058(3) 0.002(2) 0.023(3) 0.020(2)
C44 0.074(4) 0.031(2) 0.062(3) 0.019(2) 0.042(3) 0.035(3)
C45 0.053(3) 0.045(3) 0.047(3) 0.029(2) 0.031(2) 0.039(2)
C46 0.033(2) 0.031(2) 0.036(2) 0.0139(18) 0.0209(18) 0.0185(18)
C47 0.0184(18) 0.0247(19) 0.0241(19) 0.0040(15) 0.0084(15) 0.0116(15)
C48 0.031(2) 0.029(2) 0.027(2) 0.0092(16) 0.0158(17) 0.0173(18)
C49 0.038(2) 0.049(3) 0.026(2) 0.0143(19) 0.0169(18) 0.027(2)
C50 0.029(2) 0.043(2) 0.026(2) 0.0000(18) 0.0093(17) 0.0185(19)
C51 0.028(2) 0.030(2) 0.038(2) -0.0002(18) 0.0125(18) 0.0135(18)
C52 0.027(2) 0.025(2) 0.030(2) 0.0040(16) 0.0095(17) 0.0156(17)
C53 0.045(3) 0.030(2) 0.033(2) -0.0023(19) 0.001(2) 0.012(2)
C54 0.064(3) 0.033(2) 0.025(2) 0.0041(18) 0.006(2) 0.023(2)
C55 0.083(4) 0.049(3) 0.028(2) 0.002(2) 0.010(3) 0.035(3)
C56 0.113(6) 0.042(3) 0.065(4) -0.020(3) 0.019(4) 0.022(4)
C57 0.106(6) 0.047(4) 0.123(6) -0.039(4) 0.052(5) -0.009(4)
C58 0.073(4) 0.039(3) 0.096(5) -0.026(3) 0.033(4) -0.009(3)
C59 0.026(2) 0.028(2) 0.027(2) 0.0017(17) -0.0028(17) 0.0078(17)
C60 0.040(3) 0.048(3) 0.031(2) 0.012(2) 0.008(2) 0.023(2)
C61 0.049(3) 0.049(3) 0.048(3) 0.015(2) 0.013(2) 0.030(2)
C62 0.057(3) 0.052(3) 0.047(3) 0.018(2) 0.001(2) 0.035(3)
C63 0.080(4) 0.062(3) 0.030(3) 0.018(2) 0.008(3) 0.042(3)
C64 0.063(3) 0.050(3) 0.028(2) 0.007(2) 0.010(2) 0.029(3)
Cl11 0.170(4) 0.058(2) 0.065(2) 0.0147(16) 0.023(2) 0.042(2)
Cl12 0.155(5) 0.068(3) 0.194(5) -0.004(3) 0.057(4) 0.039(3)
Cl13 0.161(5) 0.092(3) 0.138(4) -0.037(3) 0.007(4) 0.052(3)

loop_
_atom_type_symbol
_atom_type_description
_atom_type_scat_dispersion_real
_atom_type_scat_dispersion_imag
_atom_type_scat_source
C C 0.0033 0.0016 'International Tables Vol C Tables 4.2.6.8 and 6.1.1.4'
H H 0.0000 0.0000 'International Tables Vol C Tables 4.2.6.8 and 6.1.1.4'
O O 0.0106 0.0060 'International Tables Vol C Tables 4.2.6.8 and 6.1.1.4'
P P 0.1023 0.0942 'International Tables Vol C Tables 4.2.6.8 and 6.1.1.4'
Cl Cl 0.1484 0.1585 'International Tables Vol C Tables 4.2.6.8 and 6.1.1.4'
Pd Pd -0.9988 1.0072 'International Tables Vol C Tables 4.2.6.8 and 6.1.1.4'

loop_
_geom_angle_atom_site_label_1
_geom_angle_atom_site_label_2
_geom_angle_atom_site_label_3
_geom_angle
P1 Pd1 Cl1 85.97(3)
P1 Pd1 Cl2 98.37(3)
Cl1 Pd1 Cl2 175.36(3)
P1 Pd1 Cl3 176.33(4)
Cl1 Pd1 Cl3 91.94(4)
Cl2 Pd1 Cl3 83.81(3)
P2 Pd2 Cl4 90.36(4)
P2 Pd2 Cl2 93.94(4)
Cl4 Pd2 Cl2 174.18(4)
P2 Pd2 Cl3 177.41(4)
Cl4 Pd2 Cl3 92.22(4)
Cl2 Pd2 Cl3 83.51(3)
C41 P1 C47 108.76(17)
C41 P1 C1 102.34(15)
C47 P1 C1 104.94(17)
C41 P1 Pd1 110.05(13)
C47 P1 Pd1 110.96(11)
C1 P1 Pd1 119.10(11)
C59 P2 C22 103.48(18)
C59 P2 C53 109.4(2)
C22 P2 C53 105.7(2)
C59 P2 Pd2 112.56(14)
C22 P2 Pd2 110.16(12)
C53 P2 Pd2 114.68(16)
Pd1 Cl2 Pd2 95.86(3)
Pd2 Cl3 Pd1 91.27(3)
C4 O1 C29 111.7(3)
C11 O2 C32B 124.3(8)
C11 O2 C32A 103.5(6)
C32B O2 C32A 23.8(6)
C18 O3 C35 115.3(3)
C38B O4 C25 122.9(9)
C38B O4 C38A 19.6(7)
C25 O4 C38A 109.6(7)
C6 C1 C2 118.7(3)
C6 C1 P1 121.7(3)
C2 C1 P1 119.5(3)
C3 C2 C1 121.5(3)
C3 C2 H2 119.2
C1 C2 H2 119.2
C2 C3 C4 118.0(3)
C2 C3 C28 119.7(3)
C4 C3 C28 122.2(3)
O1 C4 C3 119.2(3)
O1 C4 C5 118.9(3)
C3 C4 C5 121.8(3)
C6 C5 C4 118.0(3)
C6 C5 C7 120.3(3)
C4 C5 C7 121.6(3)
C1 C6 C5 121.9(3)
C1 C6 H6 119.1
C5 C6 H6 119.1
C10 C7 C5 109.8(3)
C10 C7 H7A 109.7
C5 C7 H7A 109.7
C10 C7 H7B 109.7
C5 C7 H7B 109.7
H7A C7 H7B 108.2
C9 C8 C13 119.4(4)
C9 C8 H8 120.3
C13 C8 H8 120.3
C8 C9 C10 121.6(4)
C8 C9 H9 119.2
C10 C9 H9 119.2
C9 C10 C11 118.1(3)
C9 C10 C7 122.0(3)
C11 C10 C7 119.7(3)
O2 C11 C12 120.0(3)
O2 C11 C10 118.6(3)
C12 C11 C10 121.2(3)
C11 C12 C13 119.0(3)
C11 C12 C14 120.0(3)
C13 C12 C14 120.8(3)
C12 C13 C8 120.1(4)
C12 C13 H13 120.0
C8 C13 H13 120.0
C17 C14 C12 109.2(3)
C17 C14 H14A 109.8
C12 C14 H14A 109.8
C17 C14 H14B 109.8
C12 C14 H14B 109.8
H14A C14 H14B 108.3
C16 C15 C20 119.3(3)
C16 C15 H15 120.3
C20 C15 H15 120.3
C15 C16 C17 121.2(3)
C15 C16 H16 119.4
C17 C16 H16 119.4
C16 C17 C18 118.4(3)
C16 C17 C14 119.1(3)
C18 C17 C14 122.4(3)
C19 C18 O3 119.3(3)
C19 C18 C17 120.6(3)
O3 C18 C17 119.9(3)
C18 C19 C20 118.6(3)
C18 C19 C21 121.7(3)
C20 C19 C21 119.6(3)
C15 C20 C19 121.7(3)
C15 C20 H20 119.2
C19 C20 H20 119.2
C24 C21 C19 109.2(3)
C24 C21 H21A 109.8
C19 C21 H21A 109.8
C24 C21 H21B 109.8
C19 C21 H21B 109.8
H21A C21 H21B 108.3
C23 C22 C27 119.0(3)
C23 C22 P2 118.9(3)
C27 C22 P2 120.7(3)
C22 C23 C24 121.7(3)
C22 C23 H23 119.1
C24 C23 H23 119.1
C23 C24 C25 118.0(3)
C23 C24 C21 120.7(3)
C25 C24 C21 120.5(3)
O4 C25 C24 119.4(3)
O4 C25 C26 118.6(3)
C24 C25 C26 121.6(3)
C27 C26 C25 118.3(3)
C27 C26 C28 121.7(3)
C25 C26 C28 119.4(3)
C26 C27 C22 121.2(3)
C26 C27 H27 119.4
C22 C27 H27 119.4
C26 C28 C3 109.0(3)
C26 C28 H28A 109.9
C3 C28 H28A 109.9
C26 C28 H28B 109.9
C3 C28 H28B 109.9
H28A C28 H28B 108.3
O1 C29 C30 109.5(3)
O1 C29 H29A 109.8
C30 C29 H29A 109.8
O1 C29 H29B 109.8
C30 C29 H29B 109.8
H29A C29 H29B 108.2
C31 C30 C29 125.9(4)
C31 C30 H30 117.1
C29 C30 H30 117.1
C30 C31 H31A 120.0
C30 C31 H31B 120.0
H31A C31 H31B 120.0
O2 C32A C33A 115.3(9)
O2 C32A H32A 108.4
C33A C32A H32A 108.4
O2 C32A H32B 108.4
C33A C32A H32B 108.4
H32A C32A H32B 107.5
C34A C33A C32A 113.1(10)
C34A C33A H33A 109.0
C32A C33A H33A 109.0
C34A C33A H33B 109.0
C32A C33A H33B 109.0
H33A C33A H33B 107.8
C33A C34A H34A 109.5
C33A C34A H34B 109.5
H34A C34A H34B 109.5
C33A C34A H34C 109.5
H34A C34A H34C 109.5
H34B C34A H34C 109.5
O2 C32B C33B 112.3(12)
O2 C32B H32C 109.1
C33B C32B H32C 109.1
O2 C32B H32D 109.1
C33B C32B H32D 109.1
H32C C32B H32D 107.9
C34B C33B C32B 114.4(11)
C34B C33B H33C 108.6
C32B C33B H33C 108.7
C34B C33B H33D 108.7
C32B C33B H33D 108.7
H33C C33B H33D 107.6
C33B C34B H34D 109.5
C33B C34B H34E 109.5
H34D C34B H34E 109.5
C33B C34B H34F 109.5
H34D C34B H34F 109.5
H34E C34B H34F 109.5
O3 C35 C36 113.3(3)
O3 C35 H35A 108.9
C36 C35 H35A 108.9
O3 C35 H35B 108.9
C36 C35 H35B 108.9
H35A C35 H35B 107.7
C35 C36 C37 111.6(3)
C35 C36 H36A 109.3
C37 C36 H36A 109.3
C35 C36 H36B 109.3
C37 C36 H36B 109.3
H36A C36 H36B 108.0
C36 C37 H37A 109.5
C36 C37 H37B 109.5
H37A C37 H37B 109.5
C36 C37 H37C 109.5
H37A C37 H37C 109.5
H37B C37 H37C 109.5
C39A C38A O4 103.2(10)
C39A C38A H38A 111.1
O4 C38A H38A 111.1
C39A C38A H38B 111.1
O4 C38A H38B 111.1
H38A C38A H38B 109.1
C40A C39A C38A 127.7(16)
C40A C39A H39 116.1
C38A C39A H39 116.2
C39A C40A H40A 120.0
C39A C40A H40B 120.0
H40A C40A H40B 120.0
O4 C38B C39B 115.3(14)
O4 C38B H38C 108.5
C39B C38B H38C 108.6
O4 C38B H38D 108.5
C39B C38B H38D 108.2
H38C C38B H38D 107.5
C40B C39B C38B 91(3)
C40B C39B H39B 134.6
C38B C39B H39B 133.9
C39B C40B H40C 120.4
C39B C40B H40D 119.6
H40C C40B H40D 120.0
C42 C41 C46 119.1(3)
C42 C41 P1 119.9(3)
C46 C41 P1 120.8(3)
C41 C42 C43 120.8(4)
C41 C42 H42 119.6
C43 C42 H42 119.6
C44 C43 C42 119.7(4)
C44 C43 H43 120.2
C42 C43 H43 120.2
C45 C44 C43 120.0(4)
C45 C44 H44 120.0
C43 C44 H44 120.0
C44 C45 C46 120.3(4)
C44 C45 H45 119.9
C46 C45 H45 119.9
C45 C46 C41 120.1(4)
C45 C46 H46 119.9
C41 C46 H46 119.9
C48 C47 C52 119.5(3)
C48 C47 P1 122.8(3)
C52 C47 P1 117.6(3)
C47 C48 C49 119.6(4)
C47 C48 H48 120.2
C49 C48 H48 120.2
C50 C49 C48 121.1(4)
C50 C49 H49 119.5
C48 C49 H49 119.5
C49 C50 C51 119.6(4)
C49 C50 H50 120.2
C51 C50 H50 120.2
C52 C51 C50 119.8(4)
C52 C51 H51 120.1
C50 C51 H51 120.1
C51 C52 C47 120.5(4)
C51 C52 H52 119.8
C47 C52 H52 119.8
C54 C53 C58 118.1(5)
C54 C53 P2 121.2(3)
C58 C53 P2 120.7(4)
C53 C54 C55 120.6(5)
C53 C54 H54 119.7
C55 C54 H54 119.7
C56 C55 C54 119.7(6)
C56 C55 H55 120.2
C54 C55 H55 120.2
C57 C56 C55 120.5(5)
C57 C56 H56 119.8
C55 C56 H56 119.8
C56 C57 C58 120.9(6)
C56 C57 H57 119.6
C58 C57 H57 119.6
C57 C58 C53 120.2(6)
C57 C58 H58 119.9
C53 C58 H58 119.9
C60 C59 C64 118.1(4)
C60 C59 P2 119.3(3)
C64 C59 P2 122.2(3)
C61 C60 C59 121.0(4)
C61 C60 H60 119.5
C59 C60 H60 119.5
C62 C61 C60 118.9(5)
C62 C61 H61 120.5
C60 C61 H61 120.5
C61 C62 C63 121.2(4)
C61 C62 H62 119.4
C63 C62 H62 119.4
C62 C63 C64 120.3(5)
C62 C63 H63 119.9
C64 C63 H63 119.9
C63 C64 C59 120.5(5)
C63 C64 H64 119.8
C59 C64 H64 119.8
Cl11 C71 Cl12 111.0(2)
Cl11 C71 Cl13 110.8(2)
Cl12 C71 Cl13 106.1(2)
Cl11 C71 H71 109.6
Cl12 C71 H71 109.6
Cl13 C71 H71 109.6

loop_
_geom_bond_atom_site_label_1
_geom_bond_atom_site_label_2
_geom_bond_distance
Pd1 P1 2.2498(9)
Pd1 Cl1 2.2795(9)
Pd1 Cl2 2.3128(9)
Pd1 Cl3 2.4090(10)
Pd2 P2 2.2457(11)
Pd2 Cl4 2.2832(10)
Pd2 Cl2 2.3271(9)
Pd2 Cl3 2.4087(10)
P1 C41 1.812(4)
P1 C47 1.812(4)
P1 C1 1.821(3)
P2 C59 1.808(4)
P2 C22 1.818(4)
P2 C53 1.820(4)
O1 C4 1.391(4)
O1 C29 1.435(4)
O2 C11 1.370(4)
O2 C32B 1.402(16)
O2 C32A 1.533(14)
O3 C18 1.385(4)
O3 C35 1.449(4)
O4 C38B 1.431(12)
O4 C25 1.362(4)
O4 C38A 1.550(15)
C1 C6 1.394(5)
C1 C2 1.392(5)
C2 C3 1.400(5)
C2 H2 0.9500
C3 C4 1.400(5)
C3 C28 1.517(5)
C4 C5 1.400(5)
C5 C6 1.393(5)
C5 C7 1.526(5)
C6 H6 0.9500
C7 C10 1.509(5)
C7 H7A 0.9900
C7 H7B 0.9900
C8 C9 1.390(6)
C8 C13 1.399(5)
C8 H8 0.9500
C9 C10 1.385(5)
C9 H9 0.9500
C10 C11 1.405(5)
C11 C12 1.395(5)
C12 C13 1.399(5)
C12 C14 1.525(5)
C13 H13 0.9500
C14 C17 1.518(5)
C14 H14A 0.9900
C14 H14B 0.9900
C15 C16 1.377(5)
C15 C20 1.380(5)
C15 H15 0.9500
C16 C17 1.392(5)
C16 H16 0.9500
C17 C18 1.408(5)
C18 C19 1.393(5)
C19 C20 1.385(5)
C19 C21 1.524(5)
C20 H20 0.9500
C21 C24 1.515(5)
C21 H21A 0.9900
C21 H21B 0.9900
C22 C23 1.380(5)
C22 C27 1.405(5)
C23 C24 1.392(5)
C23 H23 0.9500
C24 C25 1.398(5)
C25 C26 1.408(5)
C26 C27 1.381(5)
C26 C28 1.514(5)
C27 H27 0.9500
C28 H28A 0.9900
C28 H28B 0.9900
C29 C30 1.490(5)
C29 H29A 0.9900
C29 H29B 0.9900
C30 C31 1.297(6)
C30 H30 0.9500
C31 H31A 0.9500
C31 H31B 0.9500
C32A C33A 1.483(12)
C32A H32A 0.9900
C32A H32B 0.9900
C33A C34A 1.532(11)
C33A H33A 0.9900
C33A H33B 0.9900
C34A H34A 0.9800
C34A H34B 0.9800
C34A H34C 0.9800
C32B C33B 1.446(19)
C32B H32C 0.9900
C32B H32D 0.9900
C33B C34B 1.592(12)
C33B H33C 0.9900
C33B H33D 0.9900
C34B H34D 0.9800
C34B H34E 0.9800
C34B H34F 0.9800
C35 C36 1.495(5)
C35 H35A 0.9900
C35 H35B 0.9900
C36 C37 1.540(5)
C36 H36A 0.9900
C36 H36B 0.9900
C37 H37A 0.9800
C37 H37B 0.9800
C37 H37C 0.9800
C38A C39A 1.542(16)
C38A H38A 0.9900
C38A H38B 0.9900
C39A C40A 1.260(17)
C39A H39 0.9500
C40A H40A 0.9500
C40A H40B 0.9500
C38B C39B 1.499(16)
C38B H38C 0.9900
C38B H38D 0.9900
C39B C40B 1.319(16)
C39B H39B 0.9500
C40B H40C 0.9500
C40B H40D 0.9500
C41 C42 1.389(5)
C41 C46 1.399(5)
C42 C43 1.382(6)
C42 H42 0.9500
C43 C44 1.392(7)
C43 H43 0.9500
C44 C45 1.385(7)
C44 H44 0.9500
C45 C46 1.382(5)
C45 H45 0.9500
C46 H46 0.9500
C47 C48 1.375(5)
C47 C52 1.392(5)
C48 C49 1.390(5)
C48 H48 0.9500
C49 C50 1.373(6)
C49 H49 0.9500
C50 C51 1.381(6)
C50 H50 0.9500
C51 C52 1.386(5)
C51 H51 0.9500
C52 H52 0.9500
C53 C54 1.385(7)
C53 C58 1.385(7)
C54 C55 1.382(6)
C54 H54 0.9500
C55 C56 1.349(8)
C55 H55 0.9500
C56 C57 1.359(9)
C56 H56 0.9500
C57 C58 1.361(8)
C57 H57 0.9500
C58 H58 0.9500
C59 C60 1.399(6)
C59 C64 1.389(6)
C60 C61 1.378(6)
C60 H60 0.9500
C61 C62 1.379(7)
C61 H61 0.9500
C62 C63 1.353(7)
C62 H62 0.9500
C63 C64 1.381(7)
C63 H63 0.9500
C64 H64 0.9500
Cl11 C71 1.694(5)
Cl12 C71 1.808(4)
Cl13 C71 1.819(6)
C71 H71 1.0000

loop_
_geom_torsion_atom_site_label_1
_geom_torsion_atom_site_label_2
_geom_torsion_atom_site_label_3
_geom_torsion_atom_site_label_4
_geom_torsion
Cl1 Pd1 P1 C41 62.98(12)
Cl2 Pd1 P1 C41 -118.66(12)
Cl3 Pd1 P1 C41 7.6(6)
Cl1 Pd1 P1 C47 -57.45(13)
Cl2 Pd1 P1 C47 120.91(13)
Cl3 Pd1 P1 C47 -112.8(6)
Cl1 Pd1 P1 C1 -179.40(13)
Cl2 Pd1 P1 C1 -1.04(13)
Cl3 Pd1 P1 C1 125.2(5)
Cl4 Pd2 P2 C59 55.90(14)
Cl2 Pd2 P2 C59 -120.16(14)
Cl3 Pd2 P2 C59 -129.1(8)
Cl4 Pd2 P2 C22 170.83(14)
Cl2 Pd2 P2 C22 -5.24(14)
Cl3 Pd2 P2 C22 -14.1(9)
Cl4 Pd2 P2 C53 -70.08(17)
Cl2 Pd2 P2 C53 113.86(17)
Cl3 Pd2 P2 C53 105.0(9)
P1 Pd1 Cl2 Pd2 158.91(3)
Cl1 Pd1 Cl2 Pd2 -41.7(5)
Cl3 Pd1 Cl2 Pd2 -18.11(4)
P2 Pd2 Cl2 Pd1 -161.47(4)
Cl4 Pd2 Cl2 Pd1 61.1(4)
Cl3 Pd2 Cl2 Pd1 18.13(3)
P2 Pd2 Cl3 Pd1 -8.4(9)
Cl4 Pd2 Cl3 Pd1 166.68(4)
Cl2 Pd2 Cl3 Pd1 -17.29(3)
P1 Pd1 Cl3 Pd2 -109.2(5)
Cl1 Pd1 Cl3 Pd2 -164.47(4)
Cl2 Pd1 Cl3 Pd2 17.39(3)
C41 P1 C1 C6 -98.2(3)
C47 P1 C1 C6 15.4(3)
Pd1 P1 C1 C6 140.3(2)
C41 P1 C1 C2 78.2(3)
C47 P1 C1 C2 -168.2(3)
Pd1 P1 C1 C2 -43.3(3)
C6 C1 C2 C3 -1.1(5)
P1 C1 C2 C3 -177.6(3)
C1 C2 C3 C4 4.5(5)
C1 C2 C3 C28 -170.9(3)
C29 O1 C4 C3 -92.4(4)
C29 O1 C4 C5 90.1(4)
C2 C3 C4 O1 177.7(3)
C28 C3 C4 O1 -7.1(5)
C2 C3 C4 C5 -4.9(5)
C28 C3 C4 C5 170.4(3)
O1 C4 C5 C6 179.3(3)
C3 C4 C5 C6 1.9(5)
O1 C4 C5 C7 2.9(5)
C3 C4 C5 C7 -174.5(3)
C2 C1 C6 C5 -2.1(5)
P1 C1 C6 C5 174.3(3)
C4 C5 C6 C1 1.7(5)
C7 C5 C6 C1 178.2(3)
C6 C5 C7 C10 -47.2(4)
C4 C5 C7 C10 129.2(3)
C13 C8 C9 C10 3.1(6)
C8 C9 C10 C11 3.1(6)
C8 C9 C10 C7 -170.6(4)
C5 C7 C10 C9 98.5(4)
C5 C7 C10 C11 -75.1(4)
C32B O2 C11 C12 69.2(9)
C32A O2 C11 C12 82.0(6)
C32B O2 C11 C10 -115.5(9)
C32A O2 C11 C10 -102.7(5)
C9 C10 C11 O2 176.2(3)
C7 C10 C11 O2 -10.0(5)
C9 C10 C11 C12 -8.5(5)
C7 C10 C11 C12 165.3(3)
O2 C11 C12 C13 -177.1(3)
C10 C11 C12 C13 7.7(5)
O2 C11 C12 C14 8.0(5)
C10 C11 C12 C14 -167.2(3)
C11 C12 C13 C8 -1.3(6)
C14 C12 C13 C8 173.5(3)
C9 C8 C13 C12 -4.0(6)
C11 C12 C14 C17 67.2(4)
C13 C12 C14 C17 -107.6(4)
C20 C15 C16 C17 1.0(5)
C15 C16 C17 C18 1.4(5)
C15 C16 C17 C14 -174.9(3)
C12 C14 C17 C16 61.6(4)
C12 C14 C17 C18 -114.6(4)
C35 O3 C18 C19 103.7(4)
C35 O3 C18 C17 -81.0(4)
C16 C17 C18 C19 -4.2(5)
C14 C17 C18 C19 172.0(3)
C16 C17 C18 O3 -179.5(3)
C14 C17 C18 O3 -3.3(5)
O3 C18 C19 C20 179.8(3)
C17 C18 C19 C20 4.4(5)
O3 C18 C19 C21 2.1(5)
C17 C18 C19 C21 -173.2(3)
C16 C15 C20 C19 -0.8(5)
C18 C19 C20 C15 -1.9(5)
C21 C19 C20 C15 175.8(3)
C18 C19 C21 C24 128.3(3)
C20 C19 C21 C24 -49.4(4)
C59 P2 C22 C23 31.5(3)
C53 P2 C22 C23 146.5(3)
Pd2 P2 C22 C23 -89.1(3)
C59 P2 C22 C27 -162.1(3)
C53 P2 C22 C27 -47.0(3)
Pd2 P2 C22 C27 77.4(3)
C27 C22 C23 C24 -1.1(5)
P2 C22 C23 C24 165.5(3)
C22 C23 C24 C25 3.2(5)
C22 C23 C24 C21 -166.9(3)
C19 C21 C24 C23 96.4(4)
C19 C21 C24 C25 -73.4(4)
C38B O4 C25 C24 -77.1(8)
C38A O4 C25 C24 -93.2(7)
C38B O4 C25 C26 109.9(8)
C38A O4 C25 C26 93.8(7)
C23 C24 C25 O4 -176.4(3)
C21 C24 C25 O4 -6.2(5)
C23 C24 C25 C26 -3.5(5)
C21 C24 C25 C26 166.6(3)
O4 C25 C26 C27 174.7(3)
C24 C25 C26 C27 1.8(5)
O4 C25 C26 C28 3.1(5)
C24 C25 C26 C28 -169.8(3)
C25 C26 C27 C22 0.3(5)
C28 C26 C27 C22 171.7(3)
C23 C22 C27 C26 -0.7(5)
P2 C22 C27 C26 -167.1(3)
C27 C26 C28 C3 -102.4(4)
C25 C26 C28 C3 68.9(4)
C2 C3 C28 C26 61.6(4)
C4 C3 C28 C26 -113.6(4)
C4 O1 C29 C30 -174.1(3)
O1 C29 C30 C31 -2.3(6)
C11 O2 C32A C33A 76.2(10)
C32B O2 C32A C33A -131(3)
O2 C32A C33A C34A -168.1(9)
C11 O2 C32B C33B 95.2(13)
C32A O2 C32B C33B 63(2)
O2 C32B C33B C34B -77.4(16)
C18 O3 C35 C36 -81.4(4)
O3 C35 C36 C37 178.2(3)
C38B O4 C38A C39A 12(3)
C25 O4 C38A C39A 147.6(9)
O4 C38A C39A C40A -133.7(14)
C25 O4 C38B C39B -54.0(18)
C38A O4 C38B C39B -3(3)
O4 C38B C39B C40B 133(2)
C47 P1 C41 C42 138.3(3)
C1 P1 C41 C42 -111.0(3)
Pd1 P1 C41 C42 16.6(3)
C47 P1 C41 C46 -47.2(3)
C1 P1 C41 C46 63.4(3)
Pd1 P1 C41 C46 -169.0(3)
C46 C41 C42 C43 1.0(6)
P1 C41 C42 C43 175.6(3)
C41 C42 C43 C44 1.3(7)
C42 C43 C44 C45 -2.1(7)
C43 C44 C45 C46 0.5(7)
C44 C45 C46 C41 1.9(6)
C42 C41 C46 C45 -2.7(5)
P1 C41 C46 C45 -177.2(3)
C41 P1 C47 C48 -16.9(4)
C1 P1 C47 C48 -125.8(3)
Pd1 P1 C47 C48 104.3(3)
C41 P1 C47 C52 165.3(3)
C1 P1 C47 C52 56.4(3)
Pd1 P1 C47 C52 -73.5(3)
C52 C47 C48 C49 -2.3(5)
P1 C47 C48 C49 179.8(3)
C47 C48 C49 C50 1.4(6)
C48 C49 C50 C51 0.7(6)
C49 C50 C51 C52 -1.7(6)
C50 C51 C52 C47 0.7(6)
C48 C47 C52 C51 1.3(5)
P1 C47 C52 C51 179.3(3)
C59 P2 C53 C54 84.2(4)
C22 P2 C53 C54 -26.6(4)
Pd2 P2 C53 C54 -148.2(3)
C59 P2 C53 C58 -97.6(5)
C22 P2 C53 C58 151.6(5)
Pd2 P2 C53 C58 30.0(5)
C58 C53 C54 C55 0.3(7)
P2 C53 C54 C55 178.5(4)
C53 C54 C55 C56 0.1(8)
C54 C55 C56 C57 -0.2(10)
C55 C56 C57 C58 -0.1(13)
C56 C57 C58 C53 0.6(13)
C54 C53 C58 C57 -0.6(10)
P2 C53 C58 C57 -178.9(6)
C22 P2 C59 C60 -98.0(4)
C53 P2 C59 C60 149.6(3)
Pd2 P2 C59 C60 20.9(4)
C22 P2 C59 C64 74.2(4)
C53 P2 C59 C64 -38.1(4)
Pd2 P2 C59 C64 -166.9(3)
C64 C59 C60 C61 -0.4(7)
P2 C59 C60 C61 172.1(4)
C59 C60 C61 C62 0.2(7)
C60 C61 C62 C63 -0.3(8)
C61 C62 C63 C64 0.6(8)
C62 C63 C64 C59 -0.8(8)
C60 C59 C64 C63 0.7(7)
P2 C59 C64 C63 -171.6(4)
